data_1538406
loop_
_publ_author_name
'Mironov, Yu.V.'
'Gatilov, Yu.V.'
'Solodovnikov, S.F.'
'Fedorov, V.E.'

_publ_section_title
;
 New cyanobridged framework coordination polymer based on octahedral
 rhenium cluster (Re6 Te8 (C N)6)4-: synthesis and crystal structure of
 ((Mn (H2 O)2 (D M F))2 Re6 Te8 (C N)6)2 (H2 O)
;
_journal_name_full 'Zhurnal Strukturnoi Khimii (Issue-No. from 1981)'
_journal_page_first 918
_journal_page_last 922
_journal_volume 45
_journal_year 2004
_chemical_formula_sum 'C12 H24 Mn2 N8 O7 Re6 Te8'
_chemical_name_systematic
;
((Mn (H2 O)2 ((H3 C)2 N C H O))2 (Re (C N))6 Te8) (H2 O)
;
_space_group_IT_number 14
_symmetry_space_group_name_Hall '-P 2yn'
_symmetry_space_group_name_H-M 'P 1 21/n 1'
_cell_angle_alpha 90
_cell_angle_beta 105.57
_cell_angle_gamma 90
_cell_formula_units_Z 2
_cell_length_a 12.6679
_cell_length_b 17.4524
_cell_length_c 9.7882
_cell_volume 2084.614
_citation_journal_id_ASTM ZSTKAI
_cod_data_source_file Mironov_ZSTKAI_2004_590.cif
_cod_data_source_block C12H24Mn2N8O7Re6Te8
_cod_original_sg_symbol_Hall '-P 2ybc (x-z,y,z)'
_cod_database_code 1538406

loop_
_symmetry_equiv_pos_as_xyz
x,y,z
-x+1/2,y+1/2,-z+1/2
-x,-y,-z
x-1/2,-y-1/2,z-1/2

loop_
_atom_site_label
_atom_site_type_symbol
_atom_site_fract_x
_atom_site_fract_y
_atom_site_fract_z
_atom_site_occupancy
_atom_site_U_iso_or_equiv
Te1 Te-2 0.3465 0.1555 0.4359 1 0.0
C6 C+4 0.18 -0.1911 0.772 1 0.0
C5 C+4 -0.02 -0.1526 0.721 1 0.0
C2 C+2 0.3241 0.0833 0.7488 1 0.0
O4 O-2 -0.14 0.232 0.647 0.5 0.0
O3 O-2 -0.0599 0.108 0.8921 1 0.0
O5 O-2 -0.127 0.258 0.575 0.5 0.0
Te3 Te-2 0.5137 0.0753 0.1957 1 0.0
C1 C+2 0.2493 0.0377 0.1657 1 0.0
Re1 Re+3 0.3793 0.0158 0.3399 1 0.0
C3 C+2 0.6016 0.2107 0.4537 1 0.0
Te2 Te-2 0.2436 -0.0447 0.4805 1 0.0
N3 N-3 0.1248 0.2259 0.9359 1 0.0
O2 O-2 0.0307 0.1474 0.6416 1 0.0
N2 N-3 0.2677 0.1038 0.8117 1 0.0
N1 N-3 0.1748 0.0505 0.0688 1 0.0
N4 N-3 0.0976 -0.1312 0.761 1 0.0
Re3 Re+3 0.5514 0.1 0.4777 1 0.0
Te4 Te-2 0.409 -0.1241 0.24 1 0.0
C4 C+4 0.132 -0.0595 0.786 1 0.0
Re2 Re+3 0.4174 0.0397 0.6191 1 0.0
Mn1 Mn+2 0.1125 0.1083 0.8671 1 0.0
O1 O-2 0.0637 -0.0045 0.7769 0.5 0.0
